data_4334440
loop_
_publ_author_name
'Sara Miguel-Fern\'andez'
'Sara Mart\'inez de Salinas'
'Josefina D\'iez'
'M. Pilar Gamasa'
'Elena Lastra'

_publ_contact_author
;
     Josefina D\'iez
      Departamento de Qu\'imica Org\'anica e Inorg\'anica
      Facultad de Qu\'imica
      Universidad de Oviedo
      Avda. Juli\'an Claver\'ia, 8
      33071 Oviedo
      Spain
;
_publ_contact_author_email jdv@uniovi.es
_publ_contact_author_fax '0034 98 5103446'
_publ_contact_author_phone '0034 98 5102960'
_publ_section_title
;
 1,3-Dipolar Cycloadditions of Ruthenium(II) Azido Complexes with Alkynes
 and Nitriles
;
_journal_name_full 'Inorganic Chemistry'
_journal_page_first 4293
_journal_page_last 4302
_journal_paper_doi 10.1021/ic302264t
_journal_volume 52
_journal_year 2013
_chemical_compound_source synthesis
_chemical_formula_moiety 'C35 H35 N13 Na O4 P Ru S'
_chemical_formula_sum 'C35 H35 N13 Na O4 P Ru S'
_chemical_formula_weight 888.85
_chemical_name_systematic
;
 ?
;
_space_group_IT_number 14
_symmetry_cell_setting monoclinic
_symmetry_Int_Tables_number 14
_symmetry_space_group_name_Hall '-P 2yn'
_symmetry_space_group_name_H-M 'P 1 21/n 1'
_atom_sites_solution_hydrogens geom
_atom_sites_solution_primary direct
_atom_sites_solution_secondary difmap
_audit_creation_method
;
CrysAlisPro, Agilent Technologies,
Version 1.171.34.49 (release 20-01-2011 CrysAlis171 .NET)
(compiled Jan 20 2011,15:58:25)
;
_cell_angle_alpha 90.00
_cell_angle_beta 93.596(1)
_cell_angle_gamma 90.00
_cell_formula_units_Z 4
_cell_length_a 10.5803(2)
_cell_length_b 29.3713(3)
_cell_length_c 12.3860(1)
_cell_measurement_reflns_used 12166
_cell_measurement_temperature 150(2)
_cell_measurement_theta_max 74.5705
_cell_measurement_theta_min 3.0066
_cell_volume 3841.46(9)
_computing_cell_refinement
;
CrysAlisPro, Agilent Technologies,
Version 1.171.34.49 (release 20-01-2011 CrysAlis171 .NET)
(compiled Jan 20 2011,15:58:25)
;
_computing_data_collection
;
CrysAlisPro, Agilent Technologies,
Version 1.171.34.49 (release 20-01-2011 CrysAlis171 .NET)
(compiled Jan 20 2011,15:58:25)
;
_computing_data_reduction
;
CrysAlisPro, Agilent Technologies,
Version 1.171.34.49 (release 20-01-2011 CrysAlis171 .NET)
(compiled Jan 20 2011,15:58:25)
;
_computing_molecular_graphics 'PLATON (Spek, 2007)'
_computing_publication_material 'WinGX publication routines (Farrugia, 1999'
_computing_structure_refinement 'SHELXL-97 (Sheldrick, 2008)'
_computing_structure_solution 'DIRDIF-2008 ( Beurskens, 2008)'
_diffrn_ambient_temperature 150(2)
_diffrn_detector_area_resol_mean 8.2640
_diffrn_measured_fraction_theta_full 0.971
_diffrn_measured_fraction_theta_max 0.971
_diffrn_measurement_device
; 
165 mm Onyx CCD detector in \k-geometry diffractometer
;
_diffrn_measurement_device_type 'Xcalibur, Onyx, Nova'
_diffrn_measurement_method '\w scans'
_diffrn_radiation_monochromator graphite
_diffrn_radiation_source 'Nova (Cu) x-ray Source'
_diffrn_radiation_type CuK\a
_diffrn_radiation_wavelength 1.54184
_diffrn_reflns_av_R_equivalents 0.0361
_diffrn_reflns_av_sigmaI/netI 0.0286
_diffrn_reflns_limit_h_max 13
_diffrn_reflns_limit_h_min -13
_diffrn_reflns_limit_k_max 36
_diffrn_reflns_limit_k_min -35
_diffrn_reflns_limit_l_max 14
_diffrn_reflns_limit_l_min -14
_diffrn_reflns_number 29270
_diffrn_reflns_theta_full 74.74
_diffrn_reflns_theta_max 74.74
_diffrn_reflns_theta_min 3.01
_exptl_absorpt_coefficient_mu 4.803
_exptl_absorpt_correction_T_max 1.00000
_exptl_absorpt_correction_T_min 0.65561
_exptl_absorpt_correction_type multi-scan
_exptl_absorpt_process_details
;
CrysAlisPro, Agilent Technologies,
Version 1.171.34.49 (release 20-01-2011 CrysAlis171 .NET)
(compiled Jan 20 2011,15:58:25)
empirical absorption correction using spherical harmonics,
 implemented in SCALE3 ABSPACK scaling algorithm.
;
_exptl_crystal_colour orange
_exptl_crystal_density_diffrn 1.537
_exptl_crystal_description prism
_exptl_crystal_F_000 1816
_exptl_crystal_size_max 0.03
_exptl_crystal_size_mid 0.02
_exptl_crystal_size_min 0.01
_refine_diff_density_max 0.431
_refine_diff_density_min -0.844
_refine_diff_density_rms 0.058
_refine_ls_extinction_method none
_refine_ls_goodness_of_fit_ref 1.020
_refine_ls_hydrogen_treatment constr
_refine_ls_matrix_type full
_refine_ls_number_parameters 507
_refine_ls_number_reflns 7657
_refine_ls_number_restraints 0
_refine_ls_restrained_S_all 1.020
_refine_ls_R_factor_all 0.0416
_refine_ls_R_factor_gt 0.0333
_refine_ls_shift/su_max 0.001
_refine_ls_shift/su_mean 0.000
_refine_ls_structure_factor_coef Fsqd
_refine_ls_weighting_details 'calc w=1/[\s^2^(Fo^2^)+(0.0382P)^2^+3.0240P] where P=(Fo^2^+2Fc^2^)/3'
_refine_ls_weighting_scheme calc
_refine_ls_wR_factor_gt 0.0810
_refine_ls_wR_factor_ref 0.0858
_reflns_number_gt 6540
_reflns_number_total 7657
_reflns_threshold_expression >2\s(I)
_cod_data_source_file ic302264t_si_001_1.cif
_cod_data_source_block 9
_cod_original_sg_symbol_H-M 'P 21/n'
_cod_database_code 4334440

loop_
_symmetry_equiv_pos_as_xyz
'x, y, z'
'-x+1/2, y+1/2, -z+1/2'
'-x, -y, -z'
'x-1/2, -y-1/2, z-1/2'

loop_
_atom_site_label
_atom_site_type_symbol
_atom_site_fract_x
_atom_site_fract_y
_atom_site_fract_z
_atom_site_U_iso_or_equiv
_atom_site_adp_type
_atom_site_occupancy
_atom_site_symmetry_multiplicity
_atom_site_calc_flag
_atom_site_refinement_flags
C1 C 0.2402(3) 0.12140(9) 0.2777(2) 0.0341(5) Uani 1 1 d .
C2 C -0.0593(3) 0.17297(11) 0.2918(2) 0.0493(7) Uani 1 1 d .
H2 H -0.1210 0.1882 0.3283 0.059 Uiso 1 1 calc R
C3 C -0.0705(3) 0.16206(12) 0.1821(3) 0.0554(9) Uani 1 1 d .
H3 H -0.1384 0.1686 0.1333 0.067 Uiso 1 1 calc R
C4 C 0.0380(3) 0.13996(11) 0.1611(2) 0.0465(7) Uani 1 1 d .
H4 H 0.0586 0.1284 0.0946 0.056 Uiso 1 1 calc R
C5 C 0.3866(3) 0.21087(10) 0.4283(2) 0.0459(7) Uani 1 1 d .
H5 H 0.3932 0.2303 0.4876 0.055 Uiso 1 1 calc R
C6 C 0.4700(3) 0.21039(11) 0.3453(3) 0.0529(8) Uani 1 1 d .
H6 H 0.5406 0.2288 0.3391 0.064 Uiso 1 1 calc R
C7 C 0.4266(3) 0.17733(11) 0.2754(2) 0.0464(7) Uani 1 1 d .
H7 H 0.4622 0.1689 0.2115 0.056 Uiso 1 1 calc R
C8 C 0.2289(3) 0.06021(9) 0.5228(2) 0.0383(6) Uani 1 1 d .
H8 H 0.2118 0.0577 0.5953 0.046 Uiso 1 1 calc R
C9 C 0.2858(3) 0.02651(10) 0.4641(2) 0.0422(6) Uani 1 1 d .
H9 H 0.3129 -0.0019 0.4892 0.051 Uiso 1 1 calc R
C10 C 0.2938(3) 0.04334(9) 0.3630(2) 0.0394(6) Uani 1 1 d .
H10 H 0.3284 0.0286 0.3054 0.047 Uiso 1 1 calc R
C13 C 0.2353(3) 0.21181(9) 0.6821(2) 0.0397(6) Uani 1 1 d .
C14 C 0.1639(3) 0.24488(9) 0.6173(2) 0.0396(6) Uani 1 1 d .
C12 C 0.3061(3) 0.21036(11) -0.2229(2) 0.0497(8) Uani 1 1 d .
H12 H 0.3206 0.2343 -0.1744 0.060 Uiso 1 1 calc R
C15 C -0.1563(3) 0.10552(10) 0.4803(2) 0.0406(6) Uani 1 1 d .
C16 C -0.1130(3) 0.07407(10) 0.4070(2) 0.0445(7) Uani 1 1 d .
H16 H -0.0269 0.0676 0.4077 0.053 Uiso 1 1 calc R
C17 C -0.1960(3) 0.05243(11) 0.3335(2) 0.0506(8) Uani 1 1 d .
H17 H -0.1655 0.0313 0.2856 0.061 Uiso 1 1 calc R
C18 C -0.3230(4) 0.06186(11) 0.3306(3) 0.0577(9) Uani 1 1 d .
H18 H -0.3784 0.0478 0.2797 0.069 Uiso 1 1 calc R
C19 C -0.3679(3) 0.09221(12) 0.4036(3) 0.0605(9) Uani 1 1 d .
H19 H -0.4542 0.0983 0.4027 0.073 Uiso 1 1 calc R
C20 C -0.2856(3) 0.11381(11) 0.4787(3) 0.0505(7) Uani 1 1 d .
H20 H -0.3173 0.1340 0.5282 0.061 Uiso 1 1 calc R
C21 C -0.1463(3) 0.17806(11) 0.6314(3) 0.0483(7) Uani 1 1 d .
C22 C -0.1821(3) 0.21690(11) 0.5714(3) 0.0535(8) Uani 1 1 d .
H22 H -0.1454 0.2228 0.5066 0.064 Uiso 1 1 calc R
C23 C -0.2716(4) 0.24656(13) 0.6081(4) 0.0705(11) Uani 1 1 d .
H23 H -0.2950 0.2722 0.5677 0.085 Uiso 1 1 calc R
C24 C -0.3262(4) 0.23816(15) 0.7041(4) 0.0852(15) Uani 1 1 d .
H24 H -0.3861 0.2582 0.7286 0.102 Uiso 1 1 calc R
C25 C -0.2922(5) 0.20021(17) 0.7634(4) 0.0862(14) Uani 1 1 d .
H25 H -0.3296 0.1945 0.8280 0.103 Uiso 1 1 calc R
C26 C -0.2024(4) 0.17032(14) 0.7278(3) 0.0659(10) Uani 1 1 d .
H26 H -0.1796 0.1448 0.7690 0.079 Uiso 1 1 calc R
C27 C -0.0129(3) 0.09634(10) 0.6848(2) 0.0413(6) Uani 1 1 d .
C28 C 0.0567(3) 0.11173(12) 0.7772(2) 0.0522(8) Uani 1 1 d .
H28 H 0.0860 0.1416 0.7804 0.063 Uiso 1 1 calc R
C29 C 0.0822(4) 0.08305(14) 0.8637(3) 0.0617(9) Uani 1 1 d .
H29 H 0.1299 0.0935 0.9242 0.074 Uiso 1 1 calc R
C30 C 0.0375(4) 0.03881(14) 0.8613(3) 0.0621(9) Uani 1 1 d .
H30 H 0.0549 0.0196 0.9201 0.075 Uiso 1 1 calc R
C31 C -0.0332(4) 0.02330(12) 0.7710(3) 0.0575(8) Uani 1 1 d .
H31 H -0.0647 -0.0063 0.7695 0.069 Uiso 1 1 calc R
C32 C -0.0571(3) 0.05174(10) 0.6828(2) 0.0469(7) Uani 1 1 d .
H32 H -0.1032 0.0409 0.6217 0.056 Uiso 1 1 calc R
C33 C 0.5482(5) 0.06331(19) -0.2982(4) 0.0938(16) Uani 1 1 d .
H33A H 0.5332 0.0951 -0.3122 0.141 Uiso 1 1 calc R
H33B H 0.5117 0.0457 -0.3575 0.141 Uiso 1 1 calc R
H33C H 0.6377 0.0578 -0.2903 0.141 Uiso 1 1 calc R
C34 C 0.4885(5) 0.04986(17) -0.1959(4) 0.0868(14) Uani 1 1 d .
H34A H 0.3988 0.0569 -0.2024 0.104 Uiso 1 1 calc R
H34B H 0.4975 0.0173 -0.1850 0.104 Uiso 1 1 calc R
C35 C 0.6608(6) 0.0524(2) -0.0601(5) 0.117(2) Uani 1 1 d .
H35A H 0.7171 0.0470 -0.1177 0.141 Uiso 1 1 calc R
H35B H 0.6401 0.0233 -0.0289 0.141 Uiso 1 1 calc R
C36 C 0.7231(6) 0.0810(2) 0.0219(4) 0.1039(18) Uani 1 1 d .
H36A H 0.7469 0.1093 -0.0100 0.156 Uiso 1 1 calc R
H36B H 0.7975 0.0659 0.0524 0.156 Uiso 1 1 calc R
H36C H 0.6664 0.0869 0.0778 0.156 Uiso 1 1 calc R
N1 N 0.0500(2) 0.15897(7) 0.33729(17) 0.0361(5) Uani 1 1 d .
N2 N 0.1111(2) 0.13786(7) 0.25582(17) 0.0357(5) Uani 1 1 d .
N3 N 0.2972(2) 0.17999(8) 0.41098(17) 0.0358(5) Uani 1 1 d .
N4 N 0.3219(2) 0.15885(7) 0.31604(17) 0.0354(5) Uani 1 1 d .
N5 N 0.2020(2) 0.09637(7) 0.46198(16) 0.0340(5) Uani 1 1 d .
N6 N 0.2420(2) 0.08594(7) 0.36097(16) 0.0331(5) Uani 1 1 d .
N8 N 0.2379(2) 0.16956(8) 0.63772(17) 0.0365(5) Uani 1 1 d .
N9 N 0.3099(3) 0.14285(9) 0.70256(19) 0.0457(6) Uani 1 1 d .
N10 N 0.3518(3) 0.16747(10) -0.2121(2) 0.0548(7) Uani 1 1 d .
N11 N 0.6451(3) 0.21027(9) 0.1239(2) 0.0503(6) Uani 1 1 d .
N14 N 0.1066(2) 0.22879(7) 0.52479(18) 0.0368(5) Uani 1 1 d .
N13 N 0.5509(2) 0.23621(8) -0.02655(19) 0.0423(5) Uani 1 1 d .
N12 N 0.5731(3) 0.19925(8) 0.0326(2) 0.0471(6) Uani 1 1 d .
Na1 Na 0.45300(12) 0.13978(4) -0.05058(9) 0.0505(3) Uani 1 1 d .
O1 O 0.4264(2) 0.08157(7) 0.18155(16) 0.0470(5) Uani 1 1 d .
O2 O 0.2930(2) 0.13333(7) 0.07411(15) 0.0444(5) Uani 1 1 d .
O3 O 0.2102(2) 0.06005(7) 0.12597(15) 0.0425(4) Uani 1 1 d .
O4 O 0.5485(3) 0.07407(10) -0.1026(2) 0.0777(8) Uani 1 1 d .
P1 P -0.04215(7) 0.13619(2) 0.57213(5) 0.03654(15) Uani 1 1 d .
Ru1 Ru 0.13656(2) 0.160788(6) 0.490758(15) 0.03243(7) Uani 1 1 d .
S1 S 0.29970(7) 0.09578(2) 0.14970(5) 0.03803(15) Uani 1 1 d .

loop_
_atom_site_aniso_label
_atom_site_aniso_U_11
_atom_site_aniso_U_22
_atom_site_aniso_U_33
_atom_site_aniso_U_23
_atom_site_aniso_U_13
_atom_site_aniso_U_12
C1 0.0412(14) 0.0357(13) 0.0253(12) 0.0015(10) 0.0010(10) 0.0003(11)
C2 0.0516(18) 0.0557(18) 0.0400(16) -0.0027(13) -0.0031(13) 0.0172(14)
C3 0.061(2) 0.065(2) 0.0381(16) -0.0025(14) -0.0121(14) 0.0211(16)
C4 0.0551(18) 0.0533(17) 0.0298(14) -0.0021(12) -0.0068(12) 0.0111(14)
C5 0.0545(18) 0.0443(16) 0.0396(15) -0.0065(12) 0.0077(13) -0.0133(13)
C6 0.059(2) 0.0550(18) 0.0458(17) -0.0083(14) 0.0139(14) -0.0205(15)
C7 0.0558(18) 0.0490(16) 0.0359(15) -0.0016(12) 0.0130(13) -0.0105(14)
C8 0.0489(16) 0.0364(13) 0.0293(13) 0.0060(10) -0.0012(11) -0.0016(11)
C9 0.0521(17) 0.0370(14) 0.0371(14) 0.0040(11) -0.0012(12) 0.0024(12)
C10 0.0480(16) 0.0351(13) 0.0348(14) -0.0018(11) 0.0010(11) 0.0055(11)
C13 0.0492(16) 0.0394(14) 0.0308(13) -0.0037(11) 0.0037(11) -0.0051(12)
C14 0.0474(16) 0.0370(14) 0.0350(14) -0.0024(11) 0.0073(12) -0.0055(12)
C12 0.065(2) 0.0528(18) 0.0303(14) -0.0071(12) -0.0039(13) -0.0102(15)
C15 0.0487(16) 0.0394(14) 0.0335(14) -0.0008(11) 0.0005(12) -0.0019(12)
C16 0.0491(17) 0.0464(16) 0.0377(15) -0.0055(12) 0.0002(12) -0.0054(13)
C17 0.064(2) 0.0484(17) 0.0382(16) -0.0066(13) -0.0042(14) -0.0055(15)
C18 0.068(2) 0.0504(18) 0.0511(19) -0.0023(14) -0.0230(16) -0.0060(16)
C19 0.0504(19) 0.055(2) 0.073(2) -0.0009(17) -0.0174(17) 0.0007(15)
C20 0.0487(18) 0.0474(17) 0.0549(19) -0.0065(14) -0.0009(14) 0.0024(13)
C21 0.0509(18) 0.0477(16) 0.0474(17) -0.0155(13) 0.0126(13) -0.0090(14)
C22 0.0492(18) 0.0450(17) 0.067(2) -0.0136(15) 0.0125(15) -0.0043(14)
C23 0.061(2) 0.0464(19) 0.106(3) -0.021(2) 0.018(2) -0.0010(16)
C24 0.080(3) 0.063(3) 0.118(4) -0.041(3) 0.044(3) -0.003(2)
C25 0.095(3) 0.085(3) 0.084(3) -0.030(3) 0.051(3) -0.009(3)
C26 0.077(3) 0.067(2) 0.057(2) -0.0142(17) 0.0270(19) -0.0066(19)
C27 0.0457(16) 0.0497(16) 0.0290(13) -0.0007(11) 0.0074(11) -0.0071(13)
C28 0.064(2) 0.063(2) 0.0303(14) -0.0021(13) 0.0057(13) -0.0195(16)
C29 0.068(2) 0.088(3) 0.0291(15) 0.0013(15) 0.0021(14) -0.0159(19)
C30 0.069(2) 0.078(2) 0.0401(17) 0.0159(16) 0.0058(15) -0.0011(19)
C31 0.066(2) 0.0517(19) 0.056(2) 0.0096(15) 0.0082(16) -0.0057(16)
C32 0.0513(17) 0.0481(17) 0.0412(16) -0.0013(12) 0.0022(13) -0.0080(13)
C33 0.094(4) 0.107(4) 0.080(3) -0.028(3) -0.001(3) 0.024(3)
C34 0.090(3) 0.076(3) 0.093(3) -0.023(2) -0.003(3) 0.001(2)
C35 0.114(5) 0.101(4) 0.130(5) -0.036(4) -0.042(4) 0.043(3)
C36 0.108(4) 0.121(4) 0.080(3) -0.019(3) -0.021(3) 0.025(3)
N1 0.0442(13) 0.0370(11) 0.0269(11) -0.0002(9) 0.0009(9) 0.0053(9)
N2 0.0438(13) 0.0375(12) 0.0257(10) 0.0003(8) 0.0000(9) 0.0040(9)
N3 0.0455(13) 0.0373(11) 0.0249(10) -0.0008(8) 0.0051(9) -0.0035(10)
N4 0.0444(13) 0.0361(11) 0.0260(10) -0.0010(8) 0.0041(9) -0.0035(9)
N5 0.0424(12) 0.0350(11) 0.0247(10) 0.0005(8) 0.0021(9) 0.0005(9)
N6 0.0411(12) 0.0327(11) 0.0256(10) 0.0003(8) 0.0024(9) 0.0027(9)
N8 0.0439(13) 0.0401(12) 0.0254(10) 0.0004(9) 0.0019(9) -0.0038(10)
N9 0.0525(15) 0.0502(14) 0.0333(12) 0.0053(10) -0.0044(10) 0.0008(11)
N10 0.0633(17) 0.0640(17) 0.0356(13) 0.0017(12) -0.0088(12) -0.0069(14)
N11 0.0552(16) 0.0457(14) 0.0515(15) 0.0057(11) 0.0142(12) 0.0051(12)
N14 0.0458(13) 0.0347(11) 0.0305(11) 0.0006(9) 0.0064(9) 0.0015(9)
N13 0.0501(14) 0.0367(12) 0.0411(13) -0.0059(10) 0.0101(11) -0.0064(10)
N12 0.0550(16) 0.0392(13) 0.0487(15) -0.0016(11) 0.0149(12) 0.0003(11)
Na1 0.0599(7) 0.0598(7) 0.0318(6) -0.0012(5) 0.0026(5) 0.0002(6)
O1 0.0469(12) 0.0554(12) 0.0389(11) -0.0057(9) 0.0049(9) 0.0054(9)
O2 0.0600(13) 0.0438(11) 0.0298(10) 0.0015(8) 0.0071(9) -0.0017(9)
O3 0.0538(12) 0.0412(10) 0.0322(10) -0.0037(8) 0.0016(8) -0.0027(9)
O4 0.083(2) 0.0772(18) 0.0718(18) -0.0179(14) -0.0054(15) 0.0185(15)
P1 0.0430(4) 0.0383(4) 0.0287(3) -0.0053(3) 0.0052(3) -0.0045(3)
Ru1 0.04114(12) 0.03238(11) 0.02378(10) -0.00020(7) 0.00206(7) -0.00085(8)
S1 0.0480(4) 0.0403(3) 0.0261(3) -0.0021(2) 0.0045(3) 0.0009(3)

loop_
_atom_type_symbol
_atom_type_description
_atom_type_scat_dispersion_real
_atom_type_scat_dispersion_imag
_atom_type_scat_source
C C 0.0181 0.0091 'International Tables Vol C Tables 4.2.6.8 and 6.1.1.4'
H H 0.0000 0.0000 'International Tables Vol C Tables 4.2.6.8 and 6.1.1.4'
N N 0.0311 0.0180 'International Tables Vol C Tables 4.2.6.8 and 6.1.1.4'
Na Na 0.1353 0.1239 'International Tables Vol C Tables 4.2.6.8 and 6.1.1.4'
O O 0.0492 0.0322 'International Tables Vol C Tables 4.2.6.8 and 6.1.1.4'
P P 0.2955 0.4335 'International Tables Vol C Tables 4.2.6.8 and 6.1.1.4'
Ru Ru 0.0552 3.2960 'International Tables Vol C Tables 4.2.6.8 and 6.1.1.4'
S S 0.3331 0.5567 'International Tables Vol C Tables 4.2.6.8 and 6.1.1.4'

loop_
_geom_angle_atom_site_label_1
_geom_angle_atom_site_label_2
_geom_angle_atom_site_label_3
_geom_angle
_geom_angle_site_symmetry_1
_geom_angle_site_symmetry_3
N2 C1 N4 109.8(2) . .
N2 C1 N6 109.7(2) . .
N4 C1 N6 108.99(19) . .
N2 C1 S1 109.41(16) . .
N4 C1 S1 110.46(18) . .
N6 C1 S1 108.42(17) . .
N1 C2 C3 111.3(3) . .
N1 C2 H2 124.4 . .
C3 C2 H2 124.4 . .
C4 C3 C2 106.0(3) . .
C4 C3 H3 127.0 . .
C2 C3 H3 127.0 . .
C3 C4 N2 107.3(3) . .
C3 C4 H4 126.4 . .
N2 C4 H4 126.4 . .
N3 C5 C6 110.7(3) . .
N3 C5 H5 124.6 . .
C6 C5 H5 124.6 . .
C7 C6 C5 105.8(3) . .
C7 C6 H6 127.1 . .
C5 C6 H6 127.1 . .
N4 C7 C6 107.4(3) . .
N4 C7 H7 126.3 . .
C6 C7 H7 126.3 . .
N5 C8 C9 111.1(2) . .
N5 C8 H8 124.5 . .
C9 C8 H8 124.5 . .
C10 C9 C8 106.2(2) . .
C10 C9 H9 126.9 . .
C8 C9 H9 126.9 . .
C9 C10 N6 107.6(3) . .
C9 C10 H10 126.2 . .
N6 C10 H10 126.2 . .
C12 C13 N8 107.4(3) 1_556 .
C12 C13 C14 138.3(3) 1_556 .
N8 C13 C14 114.3(2) . .
N11 C14 N14 109.7(3) 4_566 .
N11 C14 C13 134.8(3) 4_566 .
N14 C14 C13 115.4(2) . .
N10 C12 C13 106.8(3) . 1_554
N10 C12 H12 126.6 . .
C13 C12 H12 126.6 1_554 .
C20 C15 C16 118.1(3) . .
C20 C15 P1 122.1(2) . .
C16 C15 P1 119.8(2) . .
C17 C16 C15 121.0(3) . .
C17 C16 H16 119.5 . .
C15 C16 H16 119.5 . .
C18 C17 C16 120.4(3) . .
C18 C17 H17 119.8 . .
C16 C17 H17 119.8 . .
C17 C18 C19 119.5(3) . .
C17 C18 H18 120.3 . .
C19 C18 H18 120.3 . .
C18 C19 C20 120.6(3) . .
C18 C19 H19 119.7 . .
C20 C19 H19 119.7 . .
C19 C20 C15 120.4(3) . .
C19 C20 H20 119.8 . .
C15 C20 H20 119.8 . .
C26 C21 C22 118.3(3) . .
C26 C21 P1 122.4(3) . .
C22 C21 P1 118.9(2) . .
C23 C22 C21 120.4(4) . .
C23 C22 H22 119.8 . .
C21 C22 H22 119.8 . .
C24 C23 C22 120.2(4) . .
C24 C23 H23 119.9 . .
C22 C23 H23 119.9 . .
C25 C24 C23 119.9(4) . .
C25 C24 H24 120.1 . .
C23 C24 H24 120.1 . .
C24 C25 C26 120.4(4) . .
C24 C25 H25 119.8 . .
C26 C25 H25 119.8 . .
C21 C26 C25 120.7(4) . .
C21 C26 H26 119.7 . .
C25 C26 H26 119.7 . .
C32 C27 C28 118.6(3) . .
C32 C27 P1 123.1(2) . .
C28 C27 P1 118.2(2) . .
C29 C28 C27 120.5(3) . .
C29 C28 H28 119.8 . .
C27 C28 H28 119.8 . .
C28 C29 C30 120.6(3) . .
C28 C29 H29 119.7 . .
C30 C29 H29 119.7 . .
C29 C30 C31 119.6(3) . .
C29 C30 H30 120.2 . .
C31 C30 H30 120.2 . .
C30 C31 C32 120.1(3) . .
C30 C31 H31 119.9 . .
C32 C31 H31 119.9 . .
C31 C32 C27 120.6(3) . .
C31 C32 H32 119.7 . .
C27 C32 H32 119.7 . .
C34 C33 H33A 109.5 . .
C34 C33 H33B 109.5 . .
H33A C33 H33B 109.5 . .
C34 C33 H33C 109.5 . .
H33A C33 H33C 109.5 . .
H33B C33 H33C 109.5 . .
O4 C34 C33 110.7(4) . .
O4 C34 H34A 109.5 . .
C33 C34 H34A 109.5 . .
O4 C34 H34B 109.5 . .
C33 C34 H34B 109.5 . .
H34A C34 H34B 108.1 . .
O4 C35 C36 109.6(4) . .
O4 C35 H35A 109.8 . .
C36 C35 H35A 109.8 . .
O4 C35 H35B 109.8 . .
C36 C35 H35B 109.8 . .
H35A C35 H35B 108.2 . .
C35 C36 H36A 109.5 . .
C35 C36 H36B 109.5 . .
H36A C36 H36B 109.5 . .
C35 C36 H36C 109.5 . .
H36A C36 H36C 109.5 . .
H36B C36 H36C 109.5 . .
C2 N1 N2 105.4(2) . .
C2 N1 Ru1 135.5(2) . .
N2 N1 Ru1 119.07(16) . .
C4 N2 N1 110.0(2) . .
C4 N2 C1 130.4(2) . .
N1 N2 C1 119.3(2) . .
C5 N3 N4 106.1(2) . .
C5 N3 Ru1 134.7(2) . .
N4 N3 Ru1 119.13(16) . .
C7 N4 N3 109.9(2) . .
C7 N4 C1 131.3(2) . .
N3 N4 C1 118.7(2) . .
C8 N5 N6 105.7(2) . .
C8 N5 Ru1 134.73(19) . .
N6 N5 Ru1 119.20(15) . .
C10 N6 N5 109.4(2) . .
C10 N6 C1 130.7(2) . .
N5 N6 C1 119.3(2) . .
N9 N8 C13 108.7(2) . .
N9 N8 Ru1 134.75(19) . .
C13 N8 Ru1 116.59(18) . .
N8 N9 N10 108.0(2) . 1_556
N9 N10 C12 109.1(2) 1_554 .
N9 N10 Na1 126.7(2) 1_554 .
C12 N10 Na1 123.1(2) . .
C14 N11 N12 105.2(2) 4_665 .
N13 N14 C14 107.4(2) 4_566 .
N13 N14 Ru1 135.95(18) 4_566 .
C14 N14 Ru1 116.44(18) . .
N12 N13 N14 108.2(2) . 4_665
N12 N13 Na1 48.21(14) . .
N14 N13 Na1 155.74(18) 4_665 .
N13 N12 N11 109.6(2) . .
N13 N12 Na1 107.08(18) . .
N11 N12 Na1 142.8(2) . .
O4 Na1 N10 103.73(11) . .
O4 Na1 N12 120.80(11) . .
N10 Na1 N12 108.62(11) . .
O4 Na1 O2 117.51(11) . .
N10 Na1 O2 106.03(11) . .
N12 Na1 O2 99.30(9) . .
O4 Na1 N13 131.51(11) . .
N10 Na1 N13 83.96(9) . .
N12 Na1 N13 24.72(8) . .
O2 Na1 N13 105.37(8) . .
O4 Na1 S1 97.31(9) . .
N10 Na1 S1 123.62(9) . .
N12 Na1 S1 103.73(7) . .
O2 Na1 S1 22.60(5) . .
N13 Na1 S1 118.21(6) . .
S1 O2 Na1 118.35(13) . .
C35 O4 C34 112.7(3) . .
C35 O4 Na1 130.3(3) . .
C34 O4 Na1 117.0(3) . .
C27 P1 C21 101.58(15) . .
C27 P1 C15 103.36(13) . .
C21 P1 C15 100.81(14) . .
C27 P1 Ru1 115.30(10) . .
C21 P1 Ru1 119.52(11) . .
C15 P1 Ru1 113.95(10) . .
N5 Ru1 N1 87.20(8) . .
N5 Ru1 N8 96.06(9) . .
N1 Ru1 N8 172.44(9) . .
N5 Ru1 N14 169.09(9) . .
N1 Ru1 N14 98.53(9) . .
N8 Ru1 N14 77.18(9) . .
N5 Ru1 N3 82.74(9) . .
N1 Ru1 N3 84.17(9) . .
N8 Ru1 N3 89.46(9) . .
N14 Ru1 N3 88.58(9) . .
N5 Ru1 P1 94.69(7) . .
N1 Ru1 P1 93.78(7) . .
N8 Ru1 P1 92.75(7) . .
N14 Ru1 P1 94.19(7) . .
N3 Ru1 P1 176.78(6) . .
O3 S1 O1 115.96(13) . .
O3 S1 O2 114.90(12) . .
O1 S1 O2 114.02(13) . .
O3 S1 C1 102.25(12) . .
O1 S1 C1 103.82(12) . .
O2 S1 C1 103.48(12) . .
O3 S1 Na1 118.76(9) . .
O1 S1 Na1 80.00(9) . .
O2 S1 Na1 39.05(9) . .
C1 S1 Na1 132.46(9) . .

loop_
_geom_bond_atom_site_label_1
_geom_bond_atom_site_label_2
_geom_bond_distance
_geom_bond_site_symmetry_2
C1 N2 1.458(3) .
C1 N4 1.460(3) .
C1 N6 1.465(3) .
C1 S1 1.898(3) .
C2 N1 1.321(4) .
C2 C3 1.394(4) .
C2 H2 0.9300 .
C3 C4 1.358(5) .
C3 H3 0.9300 .
C4 N2 1.366(3) .
C4 H4 0.9300 .
C5 N3 1.318(4) .
C5 C6 1.396(5) .
C5 H5 0.9300 .
C6 C7 1.362(4) .
C6 H6 0.9300 .
C7 N4 1.359(4) .
C7 H7 0.9300 .
C8 N5 1.322(3) .
C8 C9 1.387(4) .
C8 H8 0.9300 .
C9 C10 1.354(4) .
C9 H9 0.9300 .
C10 N6 1.366(3) .
C10 H10 0.9300 .
C13 C12 1.355(4) 1_556
C13 N8 1.359(3) .
C13 C14 1.443(4) .
C14 N11 1.336(4) 4_566
C14 N14 1.347(3) .
C12 N10 1.353(4) .
C12 C13 1.355(4) 1_554
C12 H12 0.9300 .
C15 C20 1.389(4) .
C15 C16 1.392(4) .
C15 P1 1.841(3) .
C16 C17 1.380(4) .
C16 H16 0.9300 .
C17 C18 1.371(5) .
C17 H17 0.9300 .
C18 C19 1.375(5) .
C18 H18 0.9300 .
C19 C20 1.386(4) .
C19 H19 0.9300 .
C20 H20 0.9300 .
C21 C26 1.385(5) .
C21 C22 1.400(5) .
C21 P1 1.835(3) .
C22 C23 1.385(5) .
C22 H22 0.9300 .
C23 C24 1.376(6) .
C23 H23 0.9300 .
C24 C25 1.371(7) .
C24 H24 0.9300 .
C25 C26 1.386(6) .
C25 H25 0.9300 .
C26 H26 0.9300 .
C27 C32 1.391(4) .
C27 C28 1.397(4) .
C27 P1 1.833(3) .
C28 C29 1.375(5) .
C28 H28 0.9300 .
C29 C30 1.382(5) .
C29 H29 0.9300 .
C30 C31 1.383(5) .
C30 H30 0.9300 .
C31 C32 1.386(4) .
C31 H31 0.9300 .
C32 H32 0.9300 .
C33 C34 1.504(7) .
C33 H33A 0.9600 .
C33 H33B 0.9600 .
C33 H33C 0.9600 .
C34 O4 1.467(5) .
C34 H34A 0.9700 .
C34 H34B 0.9700 .
C35 O4 1.420(5) .
C35 C36 1.445(7) .
C35 H35A 0.9700 .
C35 H35B 0.9700 .
C36 H36A 0.9600 .
C36 H36B 0.9600 .
C36 H36C 0.9600 .
N1 N2 1.379(3) .
N1 Ru1 2.058(2) .
N3 N4 1.369(3) .
N3 Ru1 2.096(2) .
N5 N6 1.380(3) .
N5 Ru1 2.054(2) .
N8 N9 1.329(3) .
N8 Ru1 2.070(2) .
N9 N10 1.333(4) 1_556
N10 N9 1.333(4) 1_554
N10 Na1 2.354(3) .
N11 C14 1.336(4) 4_665
N11 N12 1.361(4) .
N14 N13 1.327(3) 4_566
N14 Ru1 2.070(2) .
N13 N12 1.323(3) .
N13 N14 1.327(3) 4_665
N13 Na1 3.024(3) .
N12 Na1 2.359(3) .
Na1 O4 2.290(3) .
Na1 O2 2.370(2) .
Na1 S1 3.3105(14) .
O1 S1 1.436(2) .
O2 S1 1.446(2) .
O3 S1 1.432(2) .
P1 Ru1 2.3135(7) .

loop_
_geom_torsion_atom_site_label_1
_geom_torsion_atom_site_label_2
_geom_torsion_atom_site_label_3
_geom_torsion_atom_site_label_4
_geom_torsion
_geom_torsion_site_symmetry_1
_geom_torsion_site_symmetry_4
N1 C2 C3 C4 0.5(4) . .
C2 C3 C4 N2 0.0(4) . .
N3 C5 C6 C7 0.1(4) . .
C5 C6 C7 N4 -0.3(4) . .
N5 C8 C9 C10 0.2(3) . .
C8 C9 C10 N6 -0.5(3) . .
C12 C13 C14 N11 4.6(7) 1_556 4_566
N8 C13 C14 N11 -173.3(3) . 4_566
C12 C13 C14 N14 -179.7(4) 1_556 .
N8 C13 C14 N14 2.4(4) . .
C20 C15 C16 C17 1.3(5) . .
P1 C15 C16 C17 -176.5(2) . .
C15 C16 C17 C18 0.6(5) . .
C16 C17 C18 C19 -1.7(5) . .
C17 C18 C19 C20 1.1(6) . .
C18 C19 C20 C15 0.8(5) . .
C16 C15 C20 C19 -1.9(5) . .
P1 C15 C20 C19 175.8(3) . .
C26 C21 C22 C23 -0.2(5) . .
P1 C21 C22 C23 172.7(3) . .
C21 C22 C23 C24 0.2(6) . .
C22 C23 C24 C25 -0.3(7) . .
C23 C24 C25 C26 0.4(7) . .
C22 C21 C26 C25 0.4(6) . .
P1 C21 C26 C25 -172.2(3) . .
C24 C25 C26 C21 -0.5(7) . .
C32 C27 C28 C29 0.9(5) . .
P1 C27 C28 C29 -179.5(3) . .
C27 C28 C29 C30 -1.2(6) . .
C28 C29 C30 C31 0.2(6) . .
C29 C30 C31 C32 1.1(6) . .
C30 C31 C32 C27 -1.4(6) . .
C28 C27 C32 C31 0.4(5) . .
P1 C27 C32 C31 -179.3(3) . .
C3 C2 N1 N2 -0.8(4) . .
C3 C2 N1 Ru1 -179.1(2) . .
C3 C4 N2 N1 -0.6(4) . .
C3 C4 N2 C1 -174.3(3) . .
C2 N1 N2 C4 0.8(3) . .
Ru1 N1 N2 C4 179.44(19) . .
C2 N1 N2 C1 175.4(3) . .
Ru1 N1 N2 C1 -6.0(3) . .
N4 C1 N2 C4 116.3(3) . .
N6 C1 N2 C4 -123.9(3) . .
S1 C1 N2 C4 -5.1(4) . .
N4 C1 N2 N1 -56.9(3) . .
N6 C1 N2 N1 62.9(3) . .
S1 C1 N2 N1 -178.33(18) . .
C6 C5 N3 N4 0.2(4) . .
C6 C5 N3 Ru1 -177.3(2) . .
C6 C7 N4 N3 0.4(4) . .
C6 C7 N4 C1 -177.4(3) . .
C5 N3 N4 C7 -0.4(3) . .
Ru1 N3 N4 C7 177.58(19) . .
C5 N3 N4 C1 177.8(2) . .
Ru1 N3 N4 C1 -4.3(3) . .
N2 C1 N4 C7 -119.8(3) . .
N6 C1 N4 C7 120.0(3) . .
S1 C1 N4 C7 1.0(4) . .
N2 C1 N4 N3 62.5(3) . .
N6 C1 N4 N3 -57.7(3) . .
S1 C1 N4 N3 -176.69(17) . .
C9 C8 N5 N6 0.2(3) . .
C9 C8 N5 Ru1 -172.5(2) . .
C9 C10 N6 N5 0.7(3) . .
C9 C10 N6 C1 171.2(3) . .
C8 N5 N6 C10 -0.6(3) . .
Ru1 N5 N6 C10 173.57(18) . .
C8 N5 N6 C1 -172.4(2) . .
Ru1 N5 N6 C1 1.8(3) . .
N2 C1 N6 C10 129.9(3) . .
N4 C1 N6 C10 -109.8(3) . .
S1 C1 N6 C10 10.5(3) . .
N2 C1 N6 N5 -60.3(3) . .
N4 C1 N6 N5 60.0(3) . .
S1 C1 N6 N5 -179.75(18) . .
C12 C13 N8 N9 -0.9(3) 1_556 .
C14 C13 N8 N9 177.6(3) . .
C12 C13 N8 Ru1 179.8(2) 1_556 .
C14 C13 N8 Ru1 -1.7(3) . .
C13 N8 N9 N10 0.7(3) . 1_556
Ru1 N8 N9 N10 179.8(2) . 1_556
C13 C12 N10 N9 -0.4(4) 1_554 1_554
C13 C12 N10 Na1 -169.2(2) 1_554 .
N11 C14 N14 N13 -0.4(3) 4_566 4_566
C13 C14 N14 N13 -177.2(2) . 4_566
N11 C14 N14 Ru1 174.76(19) 4_566 .
C13 C14 N14 Ru1 -2.0(3) . .
N14 N13 N12 N11 -0.3(3) 4_665 .
Na1 N13 N12 N11 -173.8(3) . .
N14 N13 N12 Na1 173.43(18) 4_665 .
C14 N11 N12 N13 0.6(3) 4_665 .
C14 N11 N12 Na1 -169.5(3) 4_665 .
N9 N10 Na1 O4 27.5(3) 1_554 .
C12 N10 Na1 O4 -165.8(3) . .
N9 N10 Na1 N12 157.2(3) 1_554 .
C12 N10 Na1 N12 -36.1(3) . .
N9 N10 Na1 O2 -96.9(3) 1_554 .
C12 N10 Na1 O2 69.8(3) . .
N9 N10 Na1 N13 158.8(3) 1_554 .
C12 N10 Na1 N13 -34.5(3) . .
N9 N10 Na1 S1 -81.2(3) 1_554 .
C12 N10 Na1 S1 85.6(3) . .
N13 N12 Na1 O4 123.37(19) . .
N11 N12 Na1 O4 -66.4(4) . .
N13 N12 Na1 N10 3.9(2) . .
N11 N12 Na1 N10 174.1(3) . .
N13 N12 Na1 O2 -106.65(18) . .
N11 N12 Na1 O2 63.6(3) . .
N11 N12 Na1 N13 170.3(5) . .
N13 N12 Na1 S1 -129.28(17) . .
N11 N12 Na1 S1 41.0(3) . .
N12 N13 Na1 O4 -73.3(2) . .
N14 N13 Na1 O4 -88.6(5) 4_665 .
N12 N13 Na1 N10 -176.3(2) . .
N14 N13 Na1 N10 168.3(5) 4_665 .
N14 N13 Na1 N12 -15.3(4) 4_665 .
N12 N13 Na1 O2 78.68(19) . .
N14 N13 Na1 O2 63.3(5) 4_665 .
N12 N13 Na1 S1 58.57(19) . .
N14 N13 Na1 S1 43.2(5) 4_665 .
O4 Na1 O2 S1 28.66(17) . .
N10 Na1 O2 S1 144.00(13) . .
N12 Na1 O2 S1 -103.43(14) . .
N13 Na1 O2 S1 -127.98(12) . .
C36 C35 O4 C34 172.6(5) . .
C36 C35 O4 Na1 -6.0(9) . .
C33 C34 O4 C35 -83.9(6) . .
C33 C34 O4 Na1 94.9(4) . .
N10 Na1 O4 C35 150.1(5) . .
N12 Na1 O4 C35 28.2(5) . .
O2 Na1 O4 C35 -93.4(5) . .
N13 Na1 O4 C35 55.9(5) . .
S1 Na1 O4 C35 -82.6(5) . .
N10 Na1 O4 C34 -28.5(3) . .
N12 Na1 O4 C34 -150.4(3) . .
O2 Na1 O4 C34 88.1(3) . .
N13 Na1 O4 C34 -122.6(3) . .
S1 Na1 O4 C34 98.8(3) . .
C32 C27 P1 C21 112.9(3) . .
C28 C27 P1 C21 -66.8(3) . .
C32 C27 P1 C15 8.7(3) . .
C28 C27 P1 C15 -171.0(3) . .
C32 C27 P1 Ru1 -116.3(3) . .
C28 C27 P1 Ru1 64.0(3) . .
C26 C21 P1 C27 -12.6(3) . .
C22 C21 P1 C27 174.8(2) . .
C26 C21 P1 C15 93.6(3) . .
C22 C21 P1 C15 -79.0(3) . .
C26 C21 P1 Ru1 -140.7(3) . .
C22 C21 P1 Ru1 46.7(3) . .
C20 C15 P1 C27 98.4(3) . .
C16 C15 P1 C27 -83.9(3) . .
C20 C15 P1 C21 -6.4(3) . .
C16 C15 P1 C21 171.3(2) . .
C20 C15 P1 Ru1 -135.8(2) . .
C16 C15 P1 Ru1 41.9(3) . .
C8 N5 Ru1 N1 -148.7(3) . .
N6 N5 Ru1 N1 39.21(19) . .
C8 N5 Ru1 N8 38.1(3) . .
N6 N5 Ru1 N8 -133.95(18) . .
C8 N5 Ru1 N14 89.2(5) . .
N6 N5 Ru1 N14 -82.8(5) . .
C8 N5 Ru1 N3 126.8(3) . .
N6 N5 Ru1 N3 -45.27(18) . .
C8 N5 Ru1 P1 -55.2(3) . .
N6 N5 Ru1 P1 132.77(18) . .
C2 N1 Ru1 N5 140.9(3) . .
N2 N1 Ru1 N5 -37.12(19) . .
C2 N1 Ru1 N8 -103.2(7) . .
N2 N1 Ru1 N8 78.7(7) . .
C2 N1 Ru1 N14 -48.4(3) . .
N2 N1 Ru1 N14 133.54(19) . .
C2 N1 Ru1 N3 -136.1(3) . .
N2 N1 Ru1 N3 45.86(19) . .
C2 N1 Ru1 P1 46.4(3) . .
N2 N1 Ru1 P1 -131.64(18) . .
N9 N8 Ru1 N5 -7.3(3) . .
C13 N8 Ru1 N5 171.8(2) . .
N9 N8 Ru1 N1 -122.5(7) . .
C13 N8 Ru1 N1 56.5(8) . .
N9 N8 Ru1 N14 -178.6(3) . .
C13 N8 Ru1 N14 0.5(2) . .
N9 N8 Ru1 N3 -89.9(3) . .
C13 N8 Ru1 N3 89.2(2) . .
N9 N8 Ru1 P1 87.7(3) . .
C13 N8 Ru1 P1 -93.2(2) . .
N13 N14 Ru1 N5 121.7(4) 4_566 .
C14 N14 Ru1 N5 -51.7(5) . .
N13 N14 Ru1 N1 0.5(3) 4_566 .
C14 N14 Ru1 N1 -172.8(2) . .
N13 N14 Ru1 N8 174.2(3) 4_566 .
C14 N14 Ru1 N8 0.9(2) . .
N13 N14 Ru1 N3 84.4(3) 4_566 .
C14 N14 Ru1 N3 -88.9(2) . .
N13 N14 Ru1 P1 -93.9(3) 4_566 .
C14 N14 Ru1 P1 92.7(2) . .
C5 N3 Ru1 N5 -135.7(3) . .
N4 N3 Ru1 N5 47.09(18) . .
C5 N3 Ru1 N1 136.4(3) . .
N4 N3 Ru1 N1 -40.82(18) . .
C5 N3 Ru1 N8 -39.5(3) . .
N4 N3 Ru1 N8 143.27(19) . .
C5 N3 Ru1 N14 37.7(3) . .
N4 N3 Ru1 N14 -139.54(19) . .
C5 N3 Ru1 P1 -172.9(10) . .
N4 N3 Ru1 P1 9.8(13) . .
C27 P1 Ru1 N5 53.68(12) . .
C21 P1 Ru1 N5 175.19(14) . .
C15 P1 Ru1 N5 -65.64(12) . .
C27 P1 Ru1 N1 141.17(12) . .
C21 P1 Ru1 N1 -97.31(14) . .
C15 P1 Ru1 N1 21.86(12) . .
C27 P1 Ru1 N8 -42.64(12) . .
C21 P1 Ru1 N8 78.87(14) . .
C15 P1 Ru1 N8 -161.96(12) . .
C27 P1 Ru1 N14 -119.98(12) . .
C21 P1 Ru1 N14 1.54(14) . .
C15 P1 Ru1 N14 120.71(12) . .
C27 P1 Ru1 N3 90.7(12) . .
C21 P1 Ru1 N3 -147.8(11) . .
C15 P1 Ru1 N3 -28.6(12) . .
Na1 O2 S1 O3 -105.65(15) . .
Na1 O2 S1 O1 31.67(17) . .
Na1 O2 S1 C1 143.75(12) . .
N2 C1 S1 O3 -59.7(2) . .
N4 C1 S1 O3 179.30(17) . .
N6 C1 S1 O3 59.94(19) . .
N2 C1 S1 O1 179.35(18) . .
N4 C1 S1 O1 58.3(2) . .
N6 C1 S1 O1 -61.0(2) . .
N2 C1 S1 O2 60.0(2) . .
N4 C1 S1 O2 -61.0(2) . .
N6 C1 S1 O2 179.62(18) . .
N2 C1 S1 Na1 90.34(19) . .
N4 C1 S1 Na1 -30.7(2) . .
N6 C1 S1 Na1 -150.05(13) . .
O4 Na1 S1 O3 -59.68(13) . .
N10 Na1 S1 O3 52.20(15) . .
N12 Na1 S1 O3 176.07(12) . .
O2 Na1 S1 O3 94.92(17) . .
N13 Na1 S1 O3 154.52(12) . .
O4 Na1 S1 O1 54.54(12) . .
N10 Na1 S1 O1 166.42(13) . .
N12 Na1 S1 O1 -69.71(12) . .
O2 Na1 S1 O1 -150.86(16) . .
N13 Na1 S1 O1 -91.26(11) . .
O4 Na1 S1 O2 -154.61(16) . .
N10 Na1 S1 O2 -42.72(16) . .
N12 Na1 S1 O2 81.14(15) . .
N13 Na1 S1 O2 59.60(14) . .
O4 Na1 S1 C1 154.18(13) . .
N10 Na1 S1 C1 -93.93(15) . .
N12 Na1 S1 C1 29.93(14) . .
O2 Na1 S1 C1 -51.21(17) . .
N13 Na1 S1 C1 8.38(14) . .
